data_2102151
loop_
_publ_author_name
'F\'abry, Jan'
'Petr\'icek, V\'aclav'
'Kroupa, Jan'
'C\'isarov\'a, Ivana'

_publ_section_title
;
 Ferroelastic structures of <i>n</i>-pentyl-, <i>n</i>- hexyl- and
 <i>n</i>-nonylammonium dihydrogenphosphate crystals
;
_journal_issue 5
_journal_name_full 'Acta Crystallographica Section B'
_journal_page_first 906
_journal_page_last 914
_journal_paper_doi 10.1107/S0108768100007941
_journal_volume 56
_journal_year 2000
_chemical_formula_moiety 'C9 H22 N +,H2 O4 P -'
_chemical_formula_structural '(C9 H19 N H3) (H2 P O4)'
_chemical_formula_sum 'C9 H24 N O4 P'
_chemical_formula_weight 241.27
_space_group_IT_number 14
_symmetry_cell_setting monoclinic
_symmetry_space_group_name_Hall '-P 2yn'
_symmetry_space_group_name_H-M 'P 1 21/n 1'
_cell_angle_alpha 90.00
_cell_angle_beta 90.88(2)
_cell_angle_gamma 90.00
_cell_formula_units_Z 8
_cell_length_a 9.138(3)
_cell_length_b 36.984(9)
_cell_length_c 7.383(2)
_cell_measurement_reflns_used 50
_cell_measurement_temperature 290(2)
_cell_measurement_theta_max 18.0
_cell_measurement_theta_min 4.3
_cell_volume 2494.9(12)
_computing_cell_refinement 'HW, Pet\<r\'i\<cek, 1998'
_computing_data_collection 'HW, Pet\<r\'i\<cek, 1998'
_computing_data_reduction 'JANA98, Pet\<r\'i\<cek & Du\<sek, 1998'
_computing_molecular_graphics 'PICTUR (Du\<sek, 1993)'
_computing_publication_material 'JANA98, Pet\<r\'i\<cek & Du\<sek, 1998'
_computing_structure_refinement 'JANA98, Pet\<r\'i\<cek & Du\<sek, 1998'
_computing_structure_solution 'JANA98, Pet\<r\'i\<cek & Du\<sek, 1998'
_diffrn_measurement_device 'Hilger & Watts                '
_diffrn_measurement_method \w--2\q
_diffrn_radiation_type 'Mo K\a'
_diffrn_radiation_wavelength .71073
_diffrn_reflns_av_R_equivalents .0725
_diffrn_reflns_av_sigmaI/netI .0574
_diffrn_reflns_limit_h_max 11
_diffrn_reflns_limit_h_min 0
_diffrn_reflns_limit_k_max 45
_diffrn_reflns_limit_k_min -45
_diffrn_reflns_limit_l_max 9
_diffrn_reflns_limit_l_min -9
_diffrn_reflns_number 13662
_diffrn_reflns_theta_max 26
_diffrn_standards_decay_% 7.0
_diffrn_standards_interval_count 30
_diffrn_standards_number 3
_exptl_absorpt_coefficient_mu .217
_exptl_absorpt_correction_T_max .978
_exptl_absorpt_correction_T_min .942
_exptl_absorpt_correction_type gaussian
_exptl_absorpt_process_details 'AGNOST C, Templeton & Templeton (1978)'
_exptl_crystal_colour colourless
_exptl_crystal_density_diffrn 1.284
_exptl_crystal_density_meas ?
_exptl_crystal_description plate
_exptl_crystal_F_000 1056
_exptl_crystal_size_max .33
_exptl_crystal_size_mid .21
_exptl_crystal_size_min .10
_refine_diff_density_max .66
_refine_diff_density_min -.59
_refine_ls_extinction_coef .00028(3)
_refine_ls_extinction_method 'Becker & Coppens, 1974, type II'
_refine_ls_goodness_of_fit_all 1.91
_refine_ls_goodness_of_fit_obs 2.31
_refine_ls_goodness_of_fit_ref 1.91
_refine_ls_hydrogen_treatment refall
_refine_ls_matrix_type fullcycle
_refine_ls_number_constraints 3
_refine_ls_number_parameters 466
_refine_ls_number_reflns 4906
_refine_ls_number_restraints 2
_refine_ls_R_factor_gt .0534
_refine_ls_shift/su_max .01
_refine_ls_structure_factor_coef F
_refine_ls_weighting_details w=(\s^2^(F~o~)+0.0001(F~o~)^2^)^-1^
_refine_ls_weighting_scheme calc
_refine_ls_wR_factor_ref .0576
_reflns_number_gt 2948
_reflns_number_total 4906
_reflns_threshold_expression I>3\s(I)
_cod_data_source_file na0106.cif
_cod_data_source_block C9ADP
_cod_depositor_comments
;
 Changing the _atom_site_occupancy data item value from '.' to '1'
 for all fully occupied atom sites.

 Antanas Vaitkus,
 2017-02-10

The following automatic conversions were performed:
'_exptl_absorpt_correction_type' value 'Gaussian' changed to 'gaussian'
according to '/home/saulius/struct/CIF-dictionaries/cif_core.dic'
dictionary named 'cif_core.dic' version 2.4.1 from 2010-06-29.

Automatic conversion script
Id: cif_fix_enum 1527 2010-12-29 10:47:43Z saulius 

The following automatic conversions were performed:

'_exptl_absorpt_correction_type' value 'Gaussian' changed to
'gaussian' according to
/home/saulius/struct/CIF-dictionaries/cif_core.dic dictionary named
'cif_core.dic' version 2.4.1 from 2010-06-29.

Automatic conversion script
Id: cif_fix_values 1715 2011-07-08 13:25:40Z adriana 

The following automatic conversions were performed:

'_refine_ls_weighting_scheme' value
'w=(\s^2^(F~o~)+0.0001(F~o~)^2^)^-1^' was changed to 'calc'. New tag
'_refine_ls_weighting_details' was created. The value of the new tag
was set to 'w=(\s^2^(F~o~)+0.0001(F~o~)^2^)^-1^'.

Automatic conversion script
Id: cif_fix_values 3143 2015-03-26 13:38:13Z robertas 
;
_cod_original_cell_volume 2495.0(10)
_cod_database_code 2102151

loop_
_symmetry_equiv_pos_as_xyz
'x, y, z'
'-x, -y, -z'
'-x+1/2, y+1/2, -z+1/2'
'x+1/2, -y+1/2, z+1/2'

loop_
_atom_site_label
_atom_site_fract_x
_atom_site_fract_y
_atom_site_fract_z
_atom_site_U_iso_or_equiv
_atom_site_adp_type
_atom_site_type_symbol
_atom_site_occupancy
P1 .06381(7) .29018(2) .25460(7) .0223(2) Uani P 1
O11 -.0570(2) .31936(5) .2272(3) .0353(6) Uani O 1
O21 .0935(2) .28355(4) .4522(2) .0334(5) Uani O 1
O31 .1915(2) .30118(4) .1433(2) .0295(5) Uani O 1
O41 -.0019(2) .25370(4) .1801(2) .0299(5) Uani O 1
P2 .55976(7) .28770(2) .26507(7) .0222(2) Uani P 1
O12 .4483(2) .31938(4) .2715(2) .0347(6) Uani O 1
O22 .5914(2) .28178(5) .0598(2) .0384(6) Uani O 1
O32 .6946(2) .29976(4) .3648(2) .0318(5) Uani O 1
O42 .4944(2) .25338(4) .3385(2) .0304(5) Uani O 1
N1 .2188(3) .70564(6) .2699(3) .0307(7) Uani N 1
C11 .1385(3) .67063(6) .2483(3) .0293(8) Uani C 1
C21 .2380(3) .63869(6) .2569(4) .0327(8) Uani C 1
C31 .1528(3) .60349(7) .2494(4) .0354(9) Uani C 1
C41 .2475(3) .56978(6) .2528(4) .0323(8) Uani C 1
C51 .1588(3) .53509(6) .2505(4) .0341(9) Uani C 1
C61 .2521(3) .50091(6) .2521(3) .0328(8) Uani C 1
C71 .1638(3) .46631(6) .2525(4) .0346(9) Uani C 1
C81 .2563(4) .43249(7) .2546(4) .0388(9) Uani C 1
C91 .1660(5) .39808(8) .2564(5) .0530(10) Uani C 1
N2 .7297(3) .70470(6) .2256(3) .0291(7) Uani N 1
C12 .6438(3) .67100(6) .2436(4) .0302(8) Uani C 1
C22 .7400(3) .63820(6) .2408(4) .0311(8) Uani C 1
C32 .6536(3) .60324(7) .2478(4) .0349(9) Uani C 1
C42 .7471(3) .56961(6) .2471(4) .0326(8) Uani C 1
C52 .6589(3) .53493(7) .2467(4) .0347(9) Uani C 1
C62 .7518(3) .50082(6) .2487(4) .0328(8) Uani C 1
C72 .6638(3) .46617(7) .2461(4) .0353(9) Uani C 1
C82 .7556(4) .43219(7) .2476(4) .0396(9) Uani C 1
C92 .6655(4) .39767(8) .2429(5) .0520(10) Uani C 1
H1N2 .807(2) .7064(9) .300(3) .080(10) Uiso H 1
H2N2 .675(3) .7212(7) .233(3) .031(7) Uiso H 1
H3N2 .770(3) .7041(7) .109(4) .053(8) Uiso H 1
H2C12 .576(3) .6700(6) .149(3) .025(6) Uiso H 1
H1C12 .591(3) .6746(7) .354(3) .045(7) Uiso H 1
H1C22 .797(3) .6393(8) .139(4) .059(9) Uiso H 1
H2C22 .811(3) .6397(7) .350(3) .041(7) Uiso H 1
H1C32 .594(3) .6045(7) .353(3) .046(8) Uiso H 1
H2C32 .592(2) .6022(6) .151(3) .032(7) Uiso H 1
H1C42 .813(3) .5707(7) .135(3) .044(7) Uiso H 1
H2C42 .815(3) .5705(7) .349(4) .047(8) Uiso H 1
H1C52 .597(3) .5353(7) .140(4) .042(8) Uiso H 1
H2C52 .597(3) .5343(7) .353(4) .046(8) Uiso H 1
H1C62 .814(3) .5028(6) .148(3) .028(6) Uiso H 1
H2C62 .825(3) .5019(7) .358(4) .046(8) Uiso H 1
H1C72 .598(3) .4663(7) .139(3) .037(7) Uiso H 1
H2C72 .600(3) .4661(6) .352(3) .030(6) Uiso H 1
H1C82 .814(3) .4328(7) .142(4) .045(8) Uiso H 1
H2C82 .822(3) .4329(7) .358(4) .040(7) Uiso H 1
H1C92 .603(3) .3956(7) .349(4) .052(8) Uiso H 1
H2C92 .730(4) .3770(10) .238(4) .080(10) Uiso H 1
H3C92 .607(4) .3951(8) .134(4) .060(10) Uiso H 1
H1N1 .253(3) .7068(8) .373(4) .053(9) Uiso H 1
H2N1 .153(4) .7257(9) .245(4) .070(10) Uiso H 1
H3N1 .285(4) .7064(9) .190(4) .070(10) Uiso H 1
H1C11 .072(3) .6696(7) .341(3) .047(8) Uiso H 1
H2C11 .096(3) .6728(6) .122(3) .035(7) Uiso H 1
H2C21 .288(3) .6402(8) .358(4) .060(10) Uiso H 1
H1C21 .306(3) .6382(7) .156(3) .047(8) Uiso H 1
H1C31 .082(3) .6033(7) .343(4) .051(8) Uiso H 1
H2C31 .078(4) .6026(8) .144(4) .070(10) Uiso H 1
H2C41 .307(3) .5701(6) .355(3) .022(6) Uiso H 1
H1C41 .308(3) .5702(6) .152(3) .031(7) Uiso H 1
H1C51 .094(3) .5350(7) .143(4) .049(8) Uiso H 1
H2C51 .092(3) .5340(7) .360(4) .051(8) Uiso H 1
H1C61 .320(3) .5006(6) .141(3) .035(6) Uiso H 1
H2C61 .317(3) .5029(6) .347(3) .028(6) Uiso H 1
H1C71 .099(3) .4649(7) .143(4) .051(8) Uiso H 1
H2C71 .095(3) .4650(7) .367(4) .048(8) Uiso H 1
H1C81 .320(3) .4309(6) .145(3) .035(7) Uiso H 1
H2C81 .326(3) .4338(6) .357(3) .031(7) Uiso H 1
H1C91 .098(4) .3962(9) .370(5) .090(10) Uiso H 1
H2C91 .229(4) .3780(10) .254(5) .090(10) Uiso H 1
H3C91 .097(4) .3963(8) .154(4) .060(10) Uiso H 1
HO11 -.123(5) .3170(10) .286(5) .10(2) Uiso H 1
HO41 -.003(4) .2519(9) .066(4) .080(10) Uiso H 1
HO12 .371(2) .3133(6) .247(3) .011(6) Uiso H 1
HO22 .581(3) .2610(8) .034(3) .045(8) Uiso H 1

loop_
_atom_site_aniso_label
_atom_site_aniso_U_11
_atom_site_aniso_U_22
_atom_site_aniso_U_33
_atom_site_aniso_U_12
_atom_site_aniso_U_13
_atom_site_aniso_U_23
P1 .0211(3) .0239(3) .0220(3) -.0016(3) -.0001(2) .0017(2)
O11 .0270(10) .0293(9) .0500(10) .0034(8) .0027(8) .0097(7)
O21 .0470(10) .0315(9) .0216(7) -.0024(8) -.0009(7) -.0002(6)
O31 .0256(9) .0350(10) .0282(8) -.0043(7) .0037(6) .0024(6)
O41 .0410(10) .0256(8) .0236(8) -.0081(7) .0010(7) -.0013(6)
P2 .0215(3) .0230(3) .0221(3) -.0007(3) -.0013(2) .0005(2)
O12 .0220(10) .0270(10) .0550(10) .0002(8) -.0040(8) -.0067(7)
O22 .0620(10) .0290(10) .0245(8) -.0097(9) .0063(7) .0005(7)
O32 .0241(8) .0410(10) .0304(8) -.0046(7) -.0034(6) -.0020(6)
O42 .0403(9) .0273(8) .0236(8) -.0056(7) -.0005(6) .0014(6)
N1 .0310(10) .0240(10) .0370(10) -.0016(9) .0010(10) .0020(9)
C11 .0270(10) .0250(10) .0350(10) -.0040(10) -.0020(10) .0000(10)
C21 .0300(10) .0240(10) .044(2) -.0010(10) .0020(10) -.0020(10)
C31 .034(2) .0240(10) .048(2) .0040(10) .0000(10) .0010(10)
C41 .0320(10) .0290(10) .0360(10) .0030(10) -.0010(10) -.0010(10)
C51 .040(2) .0220(10) .040(2) -.0020(10) -.0020(10) .0000(10)
C61 .0350(10) .0280(10) .0350(10) -.0040(10) -.0030(10) -.0030(10)
C71 .040(2) .0230(10) .041(2) .0000(10) .0000(10) -.0010(10)
C81 .045(2) .0330(10) .0380(10) .0040(10) -.0010(10) -.0010(10)
C91 .075(3) .027(2) .058(2) -.005(2) -.002(2) -.0030(10)
N2 .0310(10) .0230(10) .0340(10) .0030(10) .0000(10) -.0020(8)
C12 .0270(10) .0270(10) .0370(10) -.0010(10) .0030(10) .0010(10)
C22 .0290(10) .0250(10) .0400(10) .0000(10) -.0030(10) -.0010(10)
C32 .032(2) .0290(10) .044(2) -.0030(10) -.0020(10) .0010(10)
C42 .0350(10) .0260(10) .0370(10) -.0030(10) -.0030(10) .0000(10)
C52 .036(2) .0270(10) .041(2) -.0030(10) .0020(10) -.0030(10)
C62 .0360(10) .0250(10) .0370(10) -.0020(10) .0010(10) .0010(10)
C72 .042(2) .0270(10) .0370(10) -.0040(10) -.0010(10) .0020(10)
C82 .051(2) .0300(10) .0370(10) -.0010(10) .0000(10) .0000(10)
C92 .071(2) .027(2) .056(2) -.001(2) -.004(2) .0030(10)

loop_
_atom_type_symbol
_atom_type_scat_dispersion_real
_atom_type_scat_dispersion_imag
_atom_type_scat_source
P .090 .095 International_Tables_vol_IV_Table_2.2A_and_2.3.1
O .008 .006 International_Tables_vol_IV_Table_2.2A_and_2.3.1
N .004 .003 International_Tables_vol_IV_Table_2.2A_and_2.3.1
C .002 .002 International_Tables_vol_IV_Table_2.2A_and_2.3.1
H .000 .000 International_Tables_vol_IV_Table_2.2A_and_2.3.1

loop_
_geom_angle_atom_site_label_1
_geom_angle_atom_site_label_2
_geom_angle_atom_site_label_3
_geom_angle_site_symmetry_1
_geom_angle_site_symmetry_2
_geom_angle_site_symmetry_3
_geom_angle
_geom_angle_publ_flag
O11 P1 O21 1_555 1_555 1_555 110.95(10) no
O11 P1 O31 1_555 1_555 1_555 107.37(9) no
O11 P1 O41 1_555 1_555 1_555 106.45(9) no
O21 P1 O31 1_555 1_555 1_555 116.63(9) no
O21 P1 O41 1_555 1_555 1_555 105.22(9) no
O31 P1 O41 1_555 1_555 1_555 109.78(9) no
O12 P2 O22 1_555 1_555 1_555 105.45(10) no
O12 P2 O32 1_555 1_555 1_555 107.22(10) no
O12 P2 O42 1_555 1_555 1_555 111.13(10) no
O22 P2 O32 1_555 1_555 1_555 110.89(10) no
O22 P2 O42 1_555 1_555 1_555 108.11(9) no
O32 P2 O42 1_555 1_555 1_555 113.74(9) no

loop_
_geom_bond_atom_site_label_1
_geom_bond_atom_site_label_2
_geom_bond_distance
_geom_bond_publ_flag
P1 O11 1.555(2) yes
P1 O21 1.5000(10) yes
P1 O31 1.493(2) yes
P1 O41 1.573(2) yes
O11 HO11 .75(4) yes
O41 HO41 .85(3) yes
P2 O12 1.553(2) yes
P2 O22 1.562(2) yes
P2 O32 1.494(2) yes
P2 O42 1.508(2) yes
O12 HO12 .76(2) yes
O22 HO22 .80(3) yes
N1 C11 1.496(3) yes
C11 C21 1.492(3) yes
C21 C31 1.518(4) yes
C31 C41 1.518(4) yes
C41 C51 1.518(4) yes
C51 C61 1.525(4) yes
C61 C71 1.513(4) yes
C71 C81 1.510(4) yes
C81 C91 1.517(4) yes
N1 H1N1 .82(3) no
N1 H2N1 .97(3) no
N1 H3N1 .85(3) no
C11 H1C11 .93(3) no
C11 H2C11 1.00(2) no
C21 H2C21 .87(3) no
C21 H1C21 .98(3) no
C31 H1C31 .95(3) no
C31 H2C31 1.03(3) no
C41 H2C41 .92(2) no
C41 H1C41 .93(2) no
C51 H1C51 .99(3) no
C51 H2C51 1.02(3) no
C61 H1C61 1.04(2) no
C61 H2C61 .92(2) no
C71 H1C71 1.00(3) no
C71 H2C71 1.06(3) no
C81 H1C81 1.00(2) no
C81 H2C81 .98(3) no
C91 H1C91 1.05(4) no
C91 H2C91 .95(4) no
C91 H3C91 .98(3) no
N2 C12 1.480(3) no
C12 C22 1.499(3) no
C22 C32 1.517(4) no
C32 C42 1.509(4) no
C42 C52 1.515(4) no
C52 C62 1.521(4) no
C62 C72 1.513(4) no
C72 C82 1.511(4) no
C82 C92 1.519(4) no
N2 H1N2 .89(2) no
N2 H2N2 .79(3) no
N2 H3N2 .94(3) no
C12 H2C12 .93(2) no
C12 H1C12 .97(3) no
C22 H1C22 .92(3) no
C22 H2C22 1.03(3) no
C32 H1C32 .96(2) no
C32 H2C32 .91(2) no
C42 H1C42 1.03(3) no
C42 H2C42 .97(3) no
C52 H1C52 .96(3) no
C52 H2C52 .97(3) no
C62 H1C62 .94(2) no
C62 H2C62 1.04(3) no
C72 H1C72 .98(3) no
C72 H2C72 .98(2) no
C82 H1C82 .95(3) no
C82 H2C82 1.01(3) no
C92 H1C92 .98(3) no
C92 H2C92 .97(4) no
C92 H3C92 .96(3) no

loop_
_geom_hbond_atom_site_label_D
_geom_hbond_atom_site_label_H
_geom_hbond_atom_site_label_A
_geom_hbond_site_symmetry_D
_geom_hbond_site_symmetry_H
_geom_hbond_site_symmetry_A
_geom_hbond_distance_DH
_geom_hbond_distance_DA
_geom_hbond_angle_DHA
_geom_hbond_publ_flag
O11 HO11 O32 1_555 1_555 1_455 .75(4) 2.604(2) 160(4) yes
O41 HO41 O42 1_555 1_555 4_454 .85(3) 2.535(2) 178(4) yes
O22 HO22 O21 1_555 1_555 4_554 .80(3) 2.544(2) 167(3) yes
O12 HO12 O31 1_555 1_555 1_555 .76(2) 2.606(2) 169(2) yes
N1 H1N1 O32 1_666 1_555 2_666 .82(3) 2.806(3) 167(3) yes
N1 H2N1 O42 1_545 1_555 3_555 .97(3) 2.739(3) 164(3) yes
N1 H3N1 O22 1_555 1_555 1_555 .85(3) 3.047(3) 162(3) yes
N2 H1N2 O21 1_555 1_555 2_666 .89(2) 2.888(3) 153(2) yes
N2 H2N2 O41 1_555 1_555 3_555 .79(3) 2.854(3) 161(2) yes
N2 H3N2 O31 1_555 1_555 2_665 .94(3) 2.837(3) 167(3) yes

loop_
_cod_related_entry_id
_cod_related_entry_database
_cod_related_entry_code
1 ChemSpider 30654471
